data_4320722
loop_
_publ_author_name
'Youness Akhriff'
'Juan Server-Carri\'o'
'Amparo Sancho'
'Julia Garc\'ia-Lozano'
'Emilio Escriv\'a'
'Luc\'ia Soto'

_publ_section_title
;
 Two Polymeric Compounds Built from Mononuclear and Tetrameric
 Squarate-Copper(II) Complexes by Deprotonation of
 3,3-Bis(2-imidazolyl)propionic Acid (HBIP). Synthesis, Crystal Structure,
 and Magnetic Characterization of [Cu(HBIP)(BIP)](C4O4)1/2.2H2O and
 [{Cu(BIP)(OH2)}4(\m-C4O4)](ClO4)2.4H2O
;
_journal_name_full 'Inorganic Chemistry'
_journal_page_first 6832
_journal_page_last 6840
_journal_paper_doi 10.1021/ic0106571
_journal_volume 40
_journal_year 2001
_chemical_formula_sum 'C20 H23 Cu N8 O8'
_chemical_formula_weight 567.00
_space_group_IT_number 2
_symmetry_cell_setting triclinic
_symmetry_space_group_name_Hall '-P 1'
_symmetry_space_group_name_H-M 'P -1'
_atom_sites_solution_hydrogens mixed
_atom_sites_solution_primary direct
_atom_sites_solution_secondary difmap
_audit_creation_method SHELXL-97
_cell_angle_alpha 113.91(2)
_cell_angle_beta 99.85(2)
_cell_angle_gamma 90.02(2)
_cell_formula_units_Z 2
_cell_length_a 7.947(1)
_cell_length_b 12.327(4)
_cell_length_c 13.150(3)
_cell_measurement_reflns_used 25
_cell_measurement_temperature 295(2)
_cell_measurement_theta_max 15
_cell_measurement_theta_min 8
_cell_volume 1156.8(5)
_computing_cell_refinement 'CAD4 EXPRESS'
_computing_data_collection 'CAD4 EXPRESS'
_computing_data_reduction 'XRAY76 (Stewart, 1976)'
_computing_molecular_graphics 'ORTEP3 (Farrugia, 1997)'
_computing_structure_refinement 'SHELXL-97 (Sheldrick, 1997)'
_computing_structure_solution 'SIR92 (Altomare, 1994)'
_diffrn_ambient_temperature 295(2)
_diffrn_measured_fraction_theta_full 0.997
_diffrn_measured_fraction_theta_max 0.997
_diffrn_measurement_device_type 'Enraf Nonius CAD4'
_diffrn_measurement_method 'Omega-2theta scans'
_diffrn_radiation_monochromator graphite
_diffrn_radiation_source 'fine-focus sealed tube'
_diffrn_radiation_type MoK\a
_diffrn_radiation_wavelength 0.71070
_diffrn_reflns_av_R_equivalents 0.030
_diffrn_reflns_limit_h_max 9
_diffrn_reflns_limit_h_min 0
_diffrn_reflns_limit_k_max 14
_diffrn_reflns_limit_k_min -14
_diffrn_reflns_limit_l_max 15
_diffrn_reflns_limit_l_min -15
_diffrn_reflns_number 4540
_diffrn_reflns_theta_full 25.02
_diffrn_reflns_theta_max 25.02
_diffrn_reflns_theta_min 1.72
_diffrn_standards_decay_% 0
_diffrn_standards_interval_time 90
_diffrn_standards_number 3
_exptl_absorpt_coefficient_mu 1.010
_exptl_absorpt_correction_T_max 0.912
_exptl_absorpt_correction_T_min 0.729
_exptl_absorpt_correction_type empirical
_exptl_absorpt_process_details '(Walker et al., 1983)'
_exptl_crystal_colour blue
_exptl_crystal_density_diffrn 1.628
_exptl_crystal_density_method 'not measured'
_exptl_crystal_description prismatic
_exptl_crystal_F_000 584
_exptl_crystal_size_max 0.30
_exptl_crystal_size_mid 0.15
_exptl_crystal_size_min 0.15
_refine_diff_density_max 0.352
_refine_diff_density_min -0.454
_refine_ls_extinction_method none
_refine_ls_goodness_of_fit_ref 0.971
_refine_ls_hydrogen_treatment constr
_refine_ls_matrix_type full
_refine_ls_number_parameters 334
_refine_ls_number_reflns 4085
_refine_ls_number_restraints 0
_refine_ls_restrained_S_all 0.971
_refine_ls_R_factor_all 0.1132
_refine_ls_R_factor_gt 0.0602
_refine_ls_shift/su_max 0.000
_refine_ls_shift/su_mean 0.000
_refine_ls_structure_factor_coef Fsqd
_refine_ls_weighting_details 'calc w=1/[\s^2^(Fo^2^)+(0.0656P)^2^+0.0000P] where P=(Fo^2^+2Fc^2^)/3'
_refine_ls_weighting_scheme calc
_refine_ls_wR_factor_gt 0.1261
_refine_ls_wR_factor_ref 0.1594
_reflns_number_gt 2409
_reflns_number_total 4085
_reflns_threshold_expression >2sigma(I)
_cod_data_source_file ic0106571_1.cif
_cod_data_source_block '[Cu(HBIP)(BIP)](C4O4)1/2.2H2O'
_cod_database_code 4320722

loop_
_symmetry_equiv_pos_as_xyz
'x, y, z'
'-x, -y, -z'

loop_
_atom_site_label
_atom_site_type_symbol
_atom_site_fract_x
_atom_site_fract_y
_atom_site_fract_z
_atom_site_U_iso_or_equiv
_atom_site_adp_type
_atom_site_occupancy
_atom_site_symmetry_multiplicity
_atom_site_calc_flag
_atom_site_refinement_flags
_atom_site_disorder_assembly
_atom_site_disorder_group
Cu Cu 1.00204(9) 0.39949(7) 0.71605(6) 0.0273(2) Uani 1 1 d . . .
O11 O 0.2440(5) 0.4720(4) 0.7396(3) 0.0334(11) Uani 1 1 d . . .
O12 O 0.3434(5) 0.3871(4) 0.8567(4) 0.0356(11) Uani 1 1 d . . .
O21 O 0.5961(6) 0.2506(5) 0.2352(4) 0.0601(16) Uani 1 1 d . . .
O22 O 0.4196(6) 0.1376(5) 0.2712(4) 0.0554(15) Uani 1 1 d . . .
H22 H 0.3690 0.1211 0.2064 0.083 Uiso 1 1 calc R . .
O3 O 0.0324(6) -0.0358(5) -0.1789(4) 0.0578(15) Uani 1 1 d . . .
O4 O 0.2683(6) 0.0890(6) 0.0701(4) 0.078(2) Uani 1 1 d . . .
O5 O 0.2957(10) 0.1185(7) -0.1740(8) 0.126(3) Uani 1 1 d . . .
H5A H 0.2142 0.0462 -0.1971 0.152 Uiso 1 1 d R . .
H5B H 0.3860 0.1227 -0.1083 0.152 Uiso 1 1 d R . .
O6 O 0.5675(12) 0.1549(9) -0.0104(7) 0.157(4) Uani 1 1 d . . .
H6A H 0.4448 0.1864 0.0004 0.189 Uiso 1 1 d R . .
H6B H 0.5705 0.1454 0.0616 0.189 Uiso 1 1 d R . .
N11 N 0.8637(6) 0.6477(4) 1.0030(4) 0.0295(12) Uani 1 1 d . . .
H11 H 0.7981 0.6712 1.0523 0.035 Uiso 1 1 calc R . .
N12 N 0.9651(5) 0.5382(4) 0.8535(4) 0.0235(11) Uani 1 1 d . . .
N13 N 0.8361(6) 0.2965(5) 0.7453(4) 0.0281(12) Uani 1 1 d . . .
N14 N 0.6269(6) 0.2420(5) 0.8058(4) 0.0353(13) Uani 1 1 d . . .
H14 H 0.5414 0.2462 0.8391 0.042 Uiso 1 1 calc R . .
N21 N 1.0912(6) 0.1473(5) 0.4116(4) 0.0350(14) Uani 1 1 d . . .
H21 H 1.0743 0.1134 0.3389 0.042 Uiso 1 1 calc R . .
N22 N 1.0575(6) 0.2632(4) 0.5834(4) 0.0265(12) Uani 1 1 d . . .
N23 N 0.8498(6) 0.4606(5) 0.6020(4) 0.0301(12) Uani 1 1 d . . .
N24 N 0.7444(6) 0.4756(5) 0.4443(4) 0.0314(13) Uani 1 1 d . . .
H24 H 0.7120 0.4577 0.3732 0.038 Uiso 1 1 calc R . .
C11 C 0.3635(7) 0.4480(6) 0.8044(5) 0.0274(14) Uani 1 1 d . . .
C12 C 0.5385(7) 0.5022(6) 0.8133(6) 0.0349(16) Uani 1 1 d . . .
H12A H 0.5391 0.5881 0.8513 0.042 Uiso 1 1 calc R . .
H12B H 0.5589 0.4831 0.7374 0.042 Uiso 1 1 calc R . .
C13 C 0.6862(7) 0.4605(5) 0.8771(5) 0.0269(14) Uani 1 1 d . . .
H13 H 0.6515 0.4642 0.9464 0.032 Uiso 1 1 calc R . .
C14 C 0.8410(7) 0.5449(5) 0.9120(5) 0.0231(13) Uani 1 1 d . . .
C15 C 1.0061(8) 0.7097(6) 1.0057(6) 0.0363(16) Uani 1 1 d . . .
H15 H 1.0518 0.7839 1.0606 0.044 Uiso 1 1 calc R . .
C16 C 1.0688(7) 0.6415(5) 0.9123(5) 0.0283(14) Uani 1 1 d . . .
H16 H 1.1663 0.6615 0.8914 0.034 Uiso 1 1 calc R . .
C17 C 0.7201(7) 0.3353(6) 0.8111(5) 0.0253(14) Uani 1 1 d . . .
C18 C 0.8192(8) 0.1734(6) 0.7020(5) 0.0376(17) Uani 1 1 d . . .
H18 H 0.8862 0.1218 0.6548 0.045 Uiso 1 1 calc R . .
C19 C 0.6880(9) 0.1411(6) 0.7402(6) 0.0421(18) Uani 1 1 d . . .
H19 H 0.6481 0.0639 0.7241 0.051 Uiso 1 1 calc R . .
C21 C 0.5631(8) 0.1987(6) 0.2897(6) 0.0390(17) Uani 1 1 d . . .
C22 C 0.6889(8) 0.1946(6) 0.3881(6) 0.0392(17) Uani 1 1 d . . .
H22A H 0.7212 0.1137 0.3684 0.047 Uiso 1 1 calc R . .
H22B H 0.6332 0.2164 0.4530 0.047 Uiso 1 1 calc R . .
C23 C 0.8514(7) 0.2780(6) 0.4211(5) 0.0277(14) Uani 1 1 d . . .
H23 H 0.8786 0.2750 0.3501 0.033 Uiso 1 1 calc R . .
C24 C 0.9996(7) 0.2335(6) 0.4738(5) 0.0282(14) Uani 1 1 d . . .
C25 C 1.2155(8) 0.1232(6) 0.4840(5) 0.0403(18) Uani 1 1 d . . .
H25 H 1.2975 0.0684 0.4641 0.048 Uiso 1 1 calc R . .
C26 C 1.1957(8) 0.1937(6) 0.5890(5) 0.0359(16) Uani 1 1 d . . .
H26 H 1.2630 0.1963 0.6553 0.043 Uiso 1 1 calc R . .
C27 C 0.8205(7) 0.4042(6) 0.4886(5) 0.0270(14) Uani 1 1 d . . .
C28 C 0.7900(8) 0.5717(6) 0.6273(6) 0.0349(16) Uani 1 1 d . . .
H28 H 0.7932 0.6304 0.6997 0.042 Uiso 1 1 calc R . .
C29 C 0.7261(8) 0.5814(6) 0.5295(6) 0.0368(16) Uani 1 1 d . . .
H29 H 0.6789 0.6474 0.5220 0.044 Uiso 1 1 calc R . .
C3 C 0.0155(8) -0.0186(7) -0.0811(6) 0.0415(17) Uani 1 1 d . . .
C4 C 0.1211(8) 0.0405(7) 0.0306(6) 0.0415(18) Uani 1 1 d . . .

loop_
_atom_site_aniso_label
_atom_site_aniso_U_11
_atom_site_aniso_U_22
_atom_site_aniso_U_33
_atom_site_aniso_U_23
_atom_site_aniso_U_13
_atom_site_aniso_U_12
Cu 0.0259(4) 0.0301(5) 0.0261(4) 0.0112(4) 0.0067(3) 0.0038(3)
O11 0.023(2) 0.050(3) 0.033(2) 0.025(2) -0.0007(18) -0.001(2)
O12 0.031(2) 0.048(3) 0.038(3) 0.028(3) 0.0059(19) 0.003(2)
O21 0.057(3) 0.075(4) 0.055(3) 0.043(3) -0.015(3) -0.015(3)
O22 0.038(3) 0.070(4) 0.055(3) 0.031(3) -0.014(2) -0.012(3)
O3 0.061(3) 0.072(4) 0.034(3) 0.019(3) 0.000(2) -0.004(3)
O4 0.049(3) 0.123(6) 0.049(3) 0.030(4) -0.012(3) -0.027(4)
O5 0.133(6) 0.126(7) 0.184(9) 0.107(7) 0.086(6) 0.030(6)
O6 0.171(8) 0.204(10) 0.111(7) 0.068(7) 0.055(6) -0.039(8)
N11 0.031(3) 0.023(3) 0.031(3) 0.004(3) 0.012(2) 0.002(2)
N12 0.023(2) 0.027(3) 0.025(3) 0.014(2) 0.005(2) 0.003(2)
N13 0.026(3) 0.026(3) 0.034(3) 0.015(3) 0.007(2) 0.004(2)
N14 0.037(3) 0.025(3) 0.044(3) 0.009(3) 0.018(3) 0.000(3)
N21 0.036(3) 0.037(4) 0.023(3) 0.003(3) 0.007(2) 0.005(3)
N22 0.030(3) 0.020(3) 0.026(3) 0.005(2) 0.005(2) 0.005(2)
N23 0.036(3) 0.030(4) 0.029(3) 0.017(3) 0.008(2) 0.012(3)
N24 0.034(3) 0.039(4) 0.031(3) 0.027(3) 0.002(2) 0.006(3)
C11 0.029(3) 0.027(4) 0.025(3) 0.008(3) 0.006(3) 0.004(3)
C12 0.028(3) 0.040(5) 0.047(4) 0.030(4) 0.003(3) -0.001(3)
C13 0.027(3) 0.025(4) 0.035(3) 0.017(3) 0.009(3) 0.009(3)
C14 0.022(3) 0.019(4) 0.029(3) 0.011(3) 0.004(2) 0.005(3)
C15 0.038(4) 0.032(4) 0.038(4) 0.015(3) 0.000(3) 0.003(3)
C16 0.023(3) 0.023(4) 0.035(3) 0.008(3) 0.004(3) -0.004(3)
C17 0.025(3) 0.023(4) 0.027(3) 0.010(3) 0.001(2) 0.000(3)
C18 0.049(4) 0.019(4) 0.040(4) 0.002(3) 0.022(3) 0.004(3)
C19 0.054(4) 0.015(4) 0.049(4) 0.001(3) 0.017(3) -0.001(3)
C21 0.036(4) 0.036(5) 0.039(4) 0.014(4) -0.004(3) 0.003(3)
C22 0.032(3) 0.037(5) 0.044(4) 0.018(4) -0.006(3) -0.009(3)
C23 0.030(3) 0.029(4) 0.022(3) 0.011(3) 0.000(2) -0.002(3)
C24 0.031(3) 0.028(4) 0.023(3) 0.009(3) 0.001(3) -0.001(3)
C25 0.039(4) 0.038(5) 0.038(4) 0.009(3) 0.008(3) 0.020(3)
C26 0.038(4) 0.029(4) 0.032(4) 0.008(3) -0.002(3) 0.006(3)
C27 0.026(3) 0.030(4) 0.026(3) 0.015(3) -0.003(2) -0.005(3)
C28 0.036(3) 0.037(5) 0.043(4) 0.027(4) 0.010(3) 0.009(3)
C29 0.039(4) 0.027(4) 0.053(4) 0.021(4) 0.015(3) 0.014(3)
C3 0.042(4) 0.039(5) 0.038(4) 0.014(4) -0.003(3) -0.001(3)
C4 0.036(4) 0.050(5) 0.035(4) 0.019(4) -0.007(3) -0.011(3)

loop_
_atom_type_symbol
_atom_type_description
_atom_type_scat_dispersion_real
_atom_type_scat_dispersion_imag
_atom_type_scat_source
Cu Cu 0.3201 1.2651 'International Tables Vol C Tables 4.2.6.8 and 6.1.1.4'
O O 0.0106 0.0060 'International Tables Vol C Tables 4.2.6.8 and 6.1.1.4'
N N 0.0061 0.0033 'International Tables Vol C Tables 4.2.6.8 and 6.1.1.4'
C C 0.0033 0.0016 'International Tables Vol C Tables 4.2.6.8 and 6.1.1.4'
H H 0.0000 0.0000 'International Tables Vol C Tables 4.2.6.8 and 6.1.1.4'

loop_
_geom_angle_atom_site_label_1
_geom_angle_atom_site_label_2
_geom_angle_atom_site_label_3
_geom_angle
_geom_angle_site_symmetry_1
_geom_angle_site_symmetry_3
_geom_angle_publ_flag
N22 Cu N12 175.7(2) . . ?
N22 Cu N13 92.6(2) . . ?
N12 Cu N13 89.9(2) . . ?
N22 Cu O11 87.16(19) . 1_655 ?
N12 Cu O11 88.96(18) . 1_655 ?
N13 Cu O11 150.67(18) . 1_655 ?
N22 Cu N23 88.94(19) . . ?
N12 Cu N23 93.77(19) . . ?
N13 Cu N23 104.58(19) . . ?
O11 Cu N23 104.74(18) 1_655 . ?
C11 O11 Cu 117.8(4) . 1_455 ?
C21 O22 H22 109.5 . . ?
H5A O5 H5B 108.4 . . ?
H6A O6 H6B 85.6 . . ?
C14 N11 C15 109.2(5) . . ?
C14 N11 H11 125.4 . . ?
C15 N11 H11 125.4 . . ?
C14 N12 C16 106.3(5) . . ?
C14 N12 Cu 126.3(4) . . ?
C16 N12 Cu 127.2(4) . . ?
C17 N13 C18 106.5(5) . . ?
C17 N13 Cu 125.8(4) . . ?
C18 N13 Cu 127.7(4) . . ?
C17 N14 C19 109.2(5) . . ?
C17 N14 H14 125.4 . . ?
C19 N14 H14 125.4 . . ?
C24 N21 C25 108.5(5) . . ?
C24 N21 H21 125.8 . . ?
C25 N21 H21 125.8 . . ?
C24 N22 C26 105.8(5) . . ?
C24 N22 Cu 128.8(4) . . ?
C26 N22 Cu 124.1(4) . . ?
C27 N23 C28 106.5(5) . . ?
C27 N23 Cu 125.3(4) . . ?
C28 N23 Cu 127.3(4) . . ?
C27 N24 C29 109.1(5) . . ?
C27 N24 H24 125.4 . . ?
C29 N24 H24 125.4 . . ?
O12 C11 O11 125.2(6) . . ?
O12 C11 C12 121.0(5) . . ?
O11 C11 C12 113.9(5) . . ?
C11 C12 C13 114.5(5) . . ?
C11 C12 H12A 108.6 . . ?
C13 C12 H12A 108.6 . . ?
C11 C12 H12B 108.6 . . ?
C13 C12 H12B 108.6 . . ?
H12A C12 H12B 107.6 . . ?
C17 C13 C14 112.7(5) . . ?
C17 C13 C12 112.2(5) . . ?
C14 C13 C12 109.6(5) . . ?
C17 C13 H13 107.3 . . ?
C14 C13 H13 107.3 . . ?
C12 C13 H13 107.3 . . ?
N11 C14 N12 109.4(5) . . ?
N11 C14 C13 123.1(5) . . ?
N12 C14 C13 127.0(5) . . ?
N11 C15 C16 106.0(6) . . ?
N11 C15 H15 127.0 . . ?
C16 C15 H15 127.0 . . ?
C15 C16 N12 109.0(5) . . ?
C15 C16 H16 125.5 . . ?
N12 C16 H16 125.5 . . ?
N13 C17 N14 109.3(5) . . ?
N13 C17 C13 127.7(6) . . ?
N14 C17 C13 122.9(5) . . ?
C19 C18 N13 108.1(6) . . ?
C19 C18 H18 125.9 . . ?
N13 C18 H18 125.9 . . ?
N14 C19 C18 106.8(6) . . ?
N14 C19 H19 126.6 . . ?
C18 C19 H19 126.6 . . ?
O21 C21 O22 125.1(6) . . ?
O21 C21 C22 123.0(6) . . ?
O22 C21 C22 111.9(6) . . ?
C21 C22 C23 113.1(6) . . ?
C21 C22 H22A 109.0 . . ?
C23 C22 H22A 109.0 . . ?
C21 C22 H22B 109.0 . . ?
C23 C22 H22B 109.0 . . ?
H22A C22 H22B 107.8 . . ?
C24 C23 C27 114.5(5) . . ?
C24 C23 C22 111.3(5) . . ?
C27 C23 C22 111.7(5) . . ?
C24 C23 H23 106.2 . . ?
C27 C23 H23 106.2 . . ?
C22 C23 H23 106.2 . . ?
N22 C24 N21 109.7(5) . . ?
N22 C24 C23 127.9(5) . . ?
N21 C24 C23 122.2(5) . . ?
C26 C25 N21 106.6(6) . . ?
C26 C25 H25 126.7 . . ?
N21 C25 H25 126.7 . . ?
C25 C26 N22 109.3(6) . . ?
C25 C26 H26 125.3 . . ?
N22 C26 H26 125.3 . . ?
N24 C27 N23 109.2(6) . . ?
N24 C27 C23 124.3(5) . . ?
N23 C27 C23 126.3(5) . . ?
C29 C28 N23 108.8(6) . . ?
C29 C28 H28 125.6 . . ?
N23 C28 H28 125.6 . . ?
C28 C29 N24 106.4(6) . . ?
C28 C29 H29 126.8 . . ?
N24 C29 H29 126.8 . . ?
O3 C3 C4 135.3(7) . 2 ?
O3 C3 C4 134.8(7) . . ?
C4 C3 C4 89.7(6) 2 . ?
O4 C4 C3 133.3(7) . 2 ?
O4 C4 C3 136.4(7) . . ?
C3 C4 C3 90.3(6) 2 . ?

loop_
_geom_bond_atom_site_label_1
_geom_bond_atom_site_label_2
_geom_bond_distance
_geom_bond_site_symmetry_2
_geom_bond_publ_flag
Cu N22 1.986(5) . ?
Cu N12 1.989(5) . ?
Cu N13 2.017(5) . ?
Cu O11 2.041(4) 1_655 ?
Cu N23 2.140(5) . ?
O11 C11 1.283(7) . ?
O11 Cu 2.041(4) 1_455 ?
O12 C11 1.231(7) . ?
O21 C21 1.195(8) . ?
O22 C21 1.298(8) . ?
O22 H22 0.8200 . ?
O3 C3 1.247(8) . ?
O4 C4 1.240(8) . ?
O5 H5A 1.0098 . ?
O5 H5B 1.0074 . ?
O6 H6A 1.0603 . ?
O6 H6B 0.9968 . ?
N11 C14 1.330(7) . ?
N11 C15 1.352(8) . ?
N11 H11 0.8600 . ?
N12 C14 1.334(7) . ?
N12 C16 1.371(7) . ?
N13 C17 1.328(7) . ?
N13 C18 1.386(8) . ?
N14 C17 1.339(7) . ?
N14 C19 1.342(8) . ?
N14 H14 0.8600 . ?
N21 C24 1.352(7) . ?
N21 C25 1.371(8) . ?
N21 H21 0.8600 . ?
N22 C24 1.330(7) . ?
N22 C26 1.403(7) . ?
N23 C27 1.343(7) . ?
N23 C28 1.377(8) . ?
N24 C27 1.332(7) . ?
N24 C29 1.360(8) . ?
N24 H24 0.8600 . ?
C11 C12 1.508(8) . ?
C12 C13 1.536(8) . ?
C12 H12A 0.9700 . ?
C12 H12B 0.9700 . ?
C13 C17 1.484(8) . ?
C13 C14 1.492(8) . ?
C13 H13 0.9800 . ?
C15 C16 1.355(8) . ?
C15 H15 0.9300 . ?
C16 H16 0.9300 . ?
C18 C19 1.356(9) . ?
C18 H18 0.9300 . ?
C19 H19 0.9300 . ?
C21 C22 1.513(8) . ?
C22 C23 1.535(8) . ?
C22 H22A 0.9700 . ?
C22 H22B 0.9700 . ?
C23 C24 1.482(8) . ?
C23 C27 1.491(8) . ?
C23 H23 0.9800 . ?
C25 C26 1.336(8) . ?
C25 H25 0.9300 . ?
C26 H26 0.9300 . ?
C28 C29 1.351(9) . ?
C28 H28 0.9300 . ?
C29 H29 0.9300 . ?
C3 C4 1.444(9) 2 ?
C3 C4 1.450(9) . ?
C4 C3 1.444(9) 2 ?

loop_
_geom_hbond_atom_site_label_D
_geom_hbond_atom_site_label_H
_geom_hbond_atom_site_label_A
_geom_hbond_distance_DH
_geom_hbond_distance_HA
_geom_hbond_distance_DA
_geom_hbond_angle_DHA
_geom_hbond_site_symmetry_A
O22 H22 O4 0.82 1.72 2.535(7) 178.2 .
O5 H5A O3 1.01 1.87 2.802(9) 152.9 .
O5 H5B O6 1.01 1.69 2.668(13) 163.5 .
O6 H6A O4 1.06 2.36 2.998(9) 117.2 .
O6 H6B O21 1.00 2.09 2.921(10) 139.4 .
N11 H11 O12 0.86 2.09 2.824(6) 142.9 2_667
N14 H14 O12 0.86 2.31 2.876(6) 123.2 .
N21 H21 O3 0.86 1.95 2.788(7) 163.5 2_655
N24 H24 O11 0.86 2.07 2.759(6) 136.5 2_666

loop_
_geom_torsion_atom_site_label_1
_geom_torsion_atom_site_label_2
_geom_torsion_atom_site_label_3
_geom_torsion_atom_site_label_4
_geom_torsion
_geom_torsion_site_symmetry_1
_geom_torsion_site_symmetry_2
_geom_torsion_site_symmetry_3
_geom_torsion_site_symmetry_4
_geom_torsion_publ_flag
N22 Cu N12 C14 -139(3) . . . . ?
N13 Cu N12 C14 -12.9(5) . . . . ?
O11 Cu N12 C14 -163.6(5) 1_655 . . . ?
N23 Cu N12 C14 91.7(5) . . . . ?
N22 Cu N12 C16 35(3) . . . . ?
N13 Cu N12 C16 161.2(5) . . . . ?
O11 Cu N12 C16 10.5(5) 1_655 . . . ?
N23 Cu N12 C16 -94.2(5) . . . . ?
N22 Cu N13 C17 -164.8(5) . . . . ?
N12 Cu N13 C17 18.6(5) . . . . ?
O11 Cu N13 C17 106.4(5) 1_655 . . . ?
N23 Cu N13 C17 -75.3(5) . . . . ?
N22 Cu N13 C18 15.0(5) . . . . ?
N12 Cu N13 C18 -161.5(5) . . . . ?
O11 Cu N13 C18 -73.7(7) 1_655 . . . ?
N23 Cu N13 C18 104.6(5) . . . . ?
N12 Cu N22 C24 -133(3) . . . . ?
N13 Cu N22 C24 100.7(5) . . . . ?
O11 Cu N22 C24 -108.7(5) 1_655 . . . ?
N23 Cu N22 C24 -3.9(5) . . . . ?
N12 Cu N22 C26 32(3) . . . . ?
N13 Cu N22 C26 -93.6(5) . . . . ?
O11 Cu N22 C26 57.0(5) 1_655 . . . ?
N23 Cu N22 C26 161.9(5) . . . . ?
N22 Cu N23 C27 3.1(5) . . . . ?
N12 Cu N23 C27 179.8(5) . . . . ?
N13 Cu N23 C27 -89.2(5) . . . . ?
O11 Cu N23 C27 89.9(5) 1_655 . . . ?
N22 Cu N23 C28 -164.2(5) . . . . ?
N12 Cu N23 C28 12.5(5) . . . . ?
N13 Cu N23 C28 103.4(5) . . . . ?
O11 Cu N23 C28 -77.4(5) 1_655 . . . ?
Cu O11 C11 O12 -2.3(8) 1_455 . . . ?
Cu O11 C11 C12 178.0(4) 1_455 . . . ?
O12 C11 C12 C13 8.3(9) . . . . ?
O11 C11 C12 C13 -172.0(5) . . . . ?
C11 C12 C13 C17 71.5(7) . . . . ?
C11 C12 C13 C14 -162.4(5) . . . . ?
C15 N11 C14 N12 -0.8(7) . . . . ?
C15 N11 C14 C13 -173.6(5) . . . . ?
C16 N12 C14 N11 0.5(6) . . . . ?
Cu N12 C14 N11 175.7(4) . . . . ?
C16 N12 C14 C13 173.0(5) . . . . ?
Cu N12 C14 C13 -11.9(8) . . . . ?
C17 C13 C14 N11 -153.5(5) . . . . ?
C12 C13 C14 N11 80.8(7) . . . . ?
C17 C13 C14 N12 35.0(8) . . . . ?
C12 C13 C14 N12 -90.7(7) . . . . ?
C14 N11 C15 C16 0.7(7) . . . . ?
N11 C15 C16 N12 -0.4(7) . . . . ?
C14 N12 C16 C15 -0.1(7) . . . . ?
Cu N12 C16 C15 -175.2(4) . . . . ?
C18 N13 C17 N14 -3.1(7) . . . . ?
Cu N13 C17 N14 176.8(4) . . . . ?
C18 N13 C17 C13 180.0(6) . . . . ?
Cu N13 C17 C13 -0.1(8) . . . . ?
C19 N14 C17 N13 3.0(7) . . . . ?
C19 N14 C17 C13 -179.9(6) . . . . ?
C14 C13 C17 N13 -28.4(8) . . . . ?
C12 C13 C17 N13 95.9(7) . . . . ?
C14 C13 C17 N14 155.1(5) . . . . ?
C12 C13 C17 N14 -80.6(7) . . . . ?
C17 N13 C18 C19 2.1(7) . . . . ?
Cu N13 C18 C19 -177.8(4) . . . . ?
C17 N14 C19 C18 -1.6(8) . . . . ?
N13 C18 C19 N14 -0.3(8) . . . . ?
O21 C21 C22 C23 8.4(10) . . . . ?
O22 C21 C22 C23 -173.1(6) . . . . ?
C21 C22 C23 C24 -152.6(6) . . . . ?
C21 C22 C23 C27 78.0(7) . . . . ?
C26 N22 C24 N21 1.7(7) . . . . ?
Cu N22 C24 N21 169.4(4) . . . . ?
C26 N22 C24 C23 177.9(6) . . . . ?
Cu N22 C24 C23 -14.3(9) . . . . ?
C25 N21 C24 N22 -1.7(7) . . . . ?
C25 N21 C24 C23 -178.2(6) . . . . ?
C27 C23 C24 N22 33.1(9) . . . . ?
C22 C23 C24 N22 -94.7(8) . . . . ?
C27 C23 C24 N21 -151.1(6) . . . . ?
C22 C23 C24 N21 81.1(7) . . . . ?
C24 N21 C25 C26 0.9(8) . . . . ?
N21 C25 C26 N22 0.1(8) . . . . ?
C24 N22 C26 C25 -1.1(7) . . . . ?
Cu N22 C26 C25 -169.6(5) . . . . ?
C29 N24 C27 N23 1.2(7) . . . . ?
C29 N24 C27 C23 175.8(5) . . . . ?
C28 N23 C27 N24 -0.6(6) . . . . ?
Cu N23 C27 N24 -170.1(4) . . . . ?
C28 N23 C27 C23 -175.1(5) . . . . ?
Cu N23 C27 C23 15.4(8) . . . . ?
C24 C23 C27 N24 153.2(5) . . . . ?
C22 C23 C27 N24 -79.2(7) . . . . ?
C24 C23 C27 N23 -33.1(8) . . . . ?
C22 C23 C27 N23 94.5(7) . . . . ?
C27 N23 C28 C29 -0.2(7) . . . . ?
Cu N23 C28 C29 169.1(4) . . . . ?
N23 C28 C29 N24 0.9(7) . . . . ?
C27 N24 C29 C28 -1.3(7) . . . . ?
O3 C3 C4 O4 -5.2(17) . . . . ?
C4 C3 C4 O4 178.9(12) 2 . . . ?
O3 C3 C4 C3 175.9(11) . . . 2 ?
C4 C3 C4 C3 0.0 2 . . 2 ?
